data_1544492
loop_
_publ_author_name
'Liu, Qing-Xin'
'Yang, Yong-Xun'
'Zhang, Jian-Ping'
'Chen, Li-Ping'
'Shen, Yun-Heng'
'Li, Hui-Liang'
'Zhang, Wei-Dong'

_publ_section_title
;
 Isolation, Structure Elucidation, and Absolute Configuration of Highly
 Oxygenated Germacranolides from Carpesium cernuum.
;
_journal_issue 10
_journal_name_full 'Journal of natural products'
_journal_page_first 2479
_journal_page_last 2486
_journal_paper_doi 10.1021/acs.jnatprod.6b00315
_journal_volume 79
_journal_year 2016
_chemical_absolute_configuration rmad
_chemical_formula_moiety 'C25 H34 O9'
_chemical_formula_sum 'C25 H34 O9'
_chemical_formula_weight 478.52
_chemical_name_systematic
;
 ?
;
_space_group_crystal_system monoclinic
_space_group_IT_number 4
_space_group_name_Hall 'P 2yb'
_space_group_name_H-M_alt 'P 1 21 1'
_symmetry_space_group_name_Hall 'P 2yb'
_symmetry_space_group_name_H-M 'P 1 21 1'
_atom_sites_solution_hydrogens geom
_atom_sites_solution_primary direct
_audit_creation_date 2015-04-21
_audit_creation_method
;
Olex2 1.2
(compiled 2015.01.26 svn.r3150 for OlexSys, GUI svn.r4998)
;
_cell_angle_alpha 90
_cell_angle_beta 93.611(2)
_cell_angle_gamma 90
_cell_formula_units_Z 2
_cell_length_a 9.0537(4)
_cell_length_b 9.9085(5)
_cell_length_c 13.6295(7)
_cell_measurement_reflns_used 7265
_cell_measurement_temperature 130
_cell_measurement_theta_max 69.14
_cell_measurement_theta_min 3.25
_cell_volume 1220.26(10)
_computing_cell_refinement 'SAINT v7.68A (Bruker, 2009)'
_computing_data_reduction 'SAINT v7.68A (Bruker, 2009)'
_computing_molecular_graphics 'Olex2 (Dolomanov et al., 2009)'
_computing_publication_material 'Olex2 (Dolomanov et al., 2009)'
_computing_structure_refinement 'XL (Sheldrick, 2008)'
_computing_structure_solution 'ShelXS (Sheldrick, 2008)'
_diffrn_ambient_temperature 130
_diffrn_measured_fraction_theta_full 0.994
_diffrn_measured_fraction_theta_max 0.978
_diffrn_measurement_device_type 'Bruker APEX-II CCD'
_diffrn_measurement_method '\f and \w scans'
_diffrn_radiation_monochromator graphite
_diffrn_radiation_type CuK\a
_diffrn_radiation_wavelength 1.54178
_diffrn_reflns_av_R_equivalents 0.0339
_diffrn_reflns_av_unetI/netI 0.0419
_diffrn_reflns_Laue_measured_fraction_full 0.994
_diffrn_reflns_Laue_measured_fraction_max 0.978
_diffrn_reflns_limit_h_max 10
_diffrn_reflns_limit_h_min -10
_diffrn_reflns_limit_k_max 11
_diffrn_reflns_limit_k_min -10
_diffrn_reflns_limit_l_max 16
_diffrn_reflns_limit_l_min -16
_diffrn_reflns_number 9040
_diffrn_reflns_point_group_measured_fraction_full 0.790
_diffrn_reflns_point_group_measured_fraction_max 0.773
_diffrn_reflns_theta_full 67.679
_diffrn_reflns_theta_max 69.834
_diffrn_reflns_theta_min 3.249
_diffrn_standards_number 0
_exptl_absorpt_coefficient_mu 0.820
_exptl_absorpt_correction_T_max 0.7533
_exptl_absorpt_correction_T_min 0.5332
_exptl_absorpt_correction_type multi-scan
_exptl_absorpt_process_details
;
SADABS-2008/1 (Bruker,2008) was used for absorption correction.
wR2(int) was 0.1367 before and 0.0483 after correction.
The Ratio of minimum to maximum transmission is 0.7078.
The \l/2 correction factor is 0.0015.
;
_exptl_crystal_colour colourless
_exptl_crystal_colour_primary colourless
_exptl_crystal_density_diffrn 1.302
_exptl_crystal_description block
_exptl_crystal_F_000 512
_exptl_crystal_size_max 0.3
_exptl_crystal_size_mid 0.2
_exptl_crystal_size_min 0.08
_refine_diff_density_max 0.202
_refine_diff_density_min -0.195
_refine_diff_density_rms 0.054
_refine_ls_abs_structure_details
;
 Flack x determined using 1159 quotients [(I+)-(I-)]/[(I+)+(I-)]
 (Parsons, Flack and Wagner, Acta Cryst. B69 (2013) 249-259).
;
_refine_ls_abs_structure_Flack 0.07(8)
_refine_ls_extinction_coef 0.0068(8)
_refine_ls_extinction_expression Fc^*^=kFc[1+0.001xFc^2^\l^3^/sin(2\q)]^-1/4^
_refine_ls_extinction_method SHELXL
_refine_ls_goodness_of_fit_ref 1.058
_refine_ls_hydrogen_treatment constr
_refine_ls_matrix_type full
_refine_ls_number_parameters 316
_refine_ls_number_reflns 3558
_refine_ls_number_restraints 1
_refine_ls_restrained_S_all 1.058
_refine_ls_R_factor_all 0.0331
_refine_ls_R_factor_gt 0.0329
_refine_ls_shift/su_max 0.001
_refine_ls_shift/su_mean 0.000
_refine_ls_structure_factor_coef Fsqd
_refine_ls_weighting_details 'w=1/[\s^2^(Fo^2^)+(0.0540P)^2^+0.1641P] where P=(Fo^2^+2Fc^2^)/3'
_refine_ls_weighting_scheme calc
_refine_ls_wR_factor_gt 0.0854
_refine_ls_wR_factor_ref 0.0857
_reflns_Friedel_coverage 0.489
_reflns_Friedel_fraction_full 0.559
_reflns_Friedel_fraction_max 0.541
_reflns_number_gt 3526
_reflns_number_total 3558
_reflns_threshold_expression 'I > 2\s(I)'
_cod_data_source_file np6b00315_si_009.cif
_cod_data_source_block cu_dm14715_0m
_cod_database_code 1544492
_shelxl_version_number 2014-3
_shelx_space_group_comment
;
The symmetry employed for this shelxl refinement is uniquely defined
by the following loop, which should always be used as a source of
symmetry information in preference to the above space-group names.
They are only intended as comments.
;
_shelx_estimated_absorpt_t_max 0.937
_shelx_estimated_absorpt_t_min 0.791
_olex2_refinement_description
;
1. Fixed Uiso
 At 1.2 times of:
  All C(H) groups, All C(H,H) groups
 At 1.5 times of:
  All C(H,H,H) groups, All O(H) groups
2.a Ternary CH refined with riding coordinates:
 C2(H2a), C5(H5), C6(H6), C7(H7), C8(H8), C10(H10)
2.b Secondary CH2 refined with riding coordinates:
 C1(H1a,H1b), C3(H3a,H3b)
2.c Aromatic/amide H refined with riding coordinates:
 C3"(H3"), C3'(H3')
2.d X=CH2 refined with riding coordinates:
 C13(H13a,H13b)
2.e Idealised Me refined as rotating group:
 C14(H14a,H14b,H14c), C15(H15a,H15b,H15c), C4"(H4"a,H4"b,H4"c), C5"(H5"a,H5"b,
 H5"c), C4'(H4'a,H4'b,H4'c), C5'(H5'a,H5'b,H5'c)
2.f Idealised tetrahedral OH refined as rotating group:
 O2(H2), O9(H9)
;
_olex2_submission_special_instructions 'No special instructions were received'

loop_
_space_group_symop_operation_xyz
'x, y, z'
'-x, y+1/2, -z'

loop_
_atom_site_label
_atom_site_type_symbol
_atom_site_fract_x
_atom_site_fract_y
_atom_site_fract_z
_atom_site_U_iso_or_equiv
_atom_site_adp_type
_atom_site_occupancy
_atom_site_site_symmetry_order
_atom_site_calc_flag
_atom_site_refinement_flags_posn
O1 O 0.78785(14) 0.08299(16) 0.86112(10) 0.0196(3) Uani 1 1 d .
O2 O 0.70924(16) 0.00507(17) 0.70663(11) 0.0247(3) Uani 1 1 d .
H2 H 0.6852 -0.0684 0.7319 0.037 Uiso 1 1 calc GR
O3 O 0.44269(15) 0.16781(16) 0.72810(10) 0.0200(3) Uani 1 1 d .
O4 O 0.3262(2) -0.0315(2) 0.70884(16) 0.0446(5) Uani 1 1 d .
O5 O 0.44439(14) 0.07322(15) 1.03688(10) 0.0191(3) Uani 1 1 d .
O6 O 0.20332(15) 0.12232(18) 1.03312(11) 0.0258(4) Uani 1 1 d .
O7 O 0.64136(15) 0.17027(16) 1.16718(10) 0.0194(3) Uani 1 1 d .
O8 O 0.43229(15) 0.29324(16) 1.17418(10) 0.0223(3) Uani 1 1 d .
O9 O 0.88941(15) 0.09616(16) 1.07466(11) 0.0226(3) Uani 1 1 d .
H9 H 0.9810 0.0967 1.0679 0.034 Uiso 1 1 calc GR
C1 C 0.9120(2) 0.2493(2) 0.77637(15) 0.0245(5) Uani 1 1 d .
H1A H 0.9800 0.1990 0.7356 0.029 Uiso 1 1 calc R
H1B H 0.9462 0.3440 0.7830 0.029 Uiso 1 1 calc R
C2 C 0.9024(2) 0.1832(2) 0.87674(15) 0.0205(4) Uani 1 1 d .
H2A H 0.9983 0.1370 0.8954 0.025 Uiso 1 1 calc R
C3 C 0.8692(2) 0.2854(2) 0.95684(14) 0.0196(4) Uani 1 1 d .
H3A H 0.7851 0.3420 0.9316 0.023 Uiso 1 1 calc R
H3B H 0.9562 0.3455 0.9671 0.023 Uiso 1 1 calc R
C4 C 0.8315(2) 0.2286(2) 1.05876(14) 0.0193(4) Uani 1 1 d .
C5 C 0.6616(2) 0.2191(2) 1.06893(14) 0.0175(4) Uani 1 1 d .
H5 H 0.6181 0.3117 1.0621 0.021 Uiso 1 1 calc R
C6 C 0.57858(19) 0.1249(2) 0.99444(13) 0.0174(4) Uani 1 1 d .
H6 H 0.6440 0.0482 0.9772 0.021 Uiso 1 1 calc R
C7 C 0.52273(19) 0.2012(2) 0.90019(14) 0.0164(4) Uani 1 1 d .
H7 H 0.5798 0.2869 0.8939 0.020 Uiso 1 1 calc R
C8 C 0.5365(2) 0.1136(2) 0.80862(14) 0.0179(4) Uani 1 1 d .
H8 H 0.5039 0.0196 0.8230 0.022 Uiso 1 1 calc R
C9 C 0.6961(2) 0.1095(2) 0.77476(14) 0.0195(4) Uani 1 1 d .
C10 C 0.7523(2) 0.2423(2) 0.73201(14) 0.0221(4) Uani 1 1 d .
H10 H 0.6953 0.3185 0.7593 0.027 Uiso 1 1 calc R
C11 C 0.3651(2) 0.2325(2) 0.92144(14) 0.0188(4) Uani 1 1 d .
C12 C 0.3229(2) 0.1415(2) 1.00109(15) 0.0191(4) Uani 1 1 d .
C13 C 0.2775(2) 0.3276(2) 0.88313(16) 0.0248(5) Uani 1 1 d .
H13A H 0.1819 0.3404 0.9066 0.030 Uiso 1 1 calc R
H13B H 0.3100 0.3834 0.8321 0.030 Uiso 1 1 calc R
C14 C 0.7398(2) 0.2525(3) 0.61985(15) 0.0297(5) Uani 1 1 d .
H14A H 0.7749 0.3413 0.5998 0.044 Uiso 1 1 calc GR
H14B H 0.6362 0.2409 0.5960 0.044 Uiso 1 1 calc GR
H14C H 0.8002 0.1819 0.5919 0.044 Uiso 1 1 calc GR
C15 C 0.8965(2) 0.3239(3) 1.13870(16) 0.0258(5) Uani 1 1 d .
H15A H 0.8725 0.2902 1.2034 0.039 Uiso 1 1 calc GR
H15B H 0.8543 0.4143 1.1284 0.039 Uiso 1 1 calc GR
H15C H 1.0042 0.3283 1.1354 0.039 Uiso 1 1 calc GR
C1" C 0.5221(2) 0.2152(2) 1.21153(15) 0.0206(4) Uani 1 1 d .
C2" C 0.5174(3) 0.1563(2) 1.31200(15) 0.0268(5) Uani 1 1 d .
C3" C 0.3873(3) 0.1229(3) 1.34724(18) 0.0355(6) Uani 1 1 d .
H3" H 0.3923 0.0857 1.4116 0.043 Uiso 1 1 calc R
C4" C 0.2350(3) 0.1366(3) 1.2983(2) 0.0424(6) Uani 1 1 d .
H4"A H 0.2416 0.1407 1.2269 0.064 Uiso 1 1 calc GR
H4"B H 0.1889 0.2194 1.3211 0.064 Uiso 1 1 calc GR
H4"C H 0.1749 0.0586 1.3151 0.064 Uiso 1 1 calc GR
C5" C 0.6636(3) 0.1393(3) 1.36962(17) 0.0353(6) Uani 1 1 d .
H5"A H 0.7292 0.0832 1.3321 0.053 Uiso 1 1 calc GR
H5"B H 0.6477 0.0955 1.4326 0.053 Uiso 1 1 calc GR
H5"C H 0.7091 0.2280 1.3817 0.053 Uiso 1 1 calc GR
C1' C 0.3402(2) 0.0844(3) 0.68470(15) 0.0233(5) Uani 1 1 d .
C2' C 0.2498(2) 0.1548(3) 0.60483(15) 0.0254(5) Uani 1 1 d .
C3' C 0.1276(2) 0.0992(3) 0.56307(15) 0.0268(5) Uani 1 1 d .
H3' H 0.0788 0.1513 0.5122 0.032 Uiso 1 1 calc R
C4' C 0.0553(2) -0.0322(3) 0.58382(19) 0.0343(5) Uani 1 1 d .
H4'A H 0.0635 -0.0931 0.5277 0.051 Uiso 1 1 calc GR
H4'B H -0.0494 -0.0170 0.5946 0.051 Uiso 1 1 calc GR
H4'C H 0.1043 -0.0730 0.6428 0.051 Uiso 1 1 calc GR
C5' C 0.3005(3) 0.2916(3) 0.5744(2) 0.0431(6) Uani 1 1 d .
H5'A H 0.2311 0.3276 0.5229 0.065 Uiso 1 1 calc GR
H5'B H 0.3993 0.2844 0.5492 0.065 Uiso 1 1 calc GR
H5'C H 0.3045 0.3524 0.6313 0.065 Uiso 1 1 calc GR

loop_
_atom_site_aniso_label
_atom_site_aniso_U_11
_atom_site_aniso_U_22
_atom_site_aniso_U_33
_atom_site_aniso_U_23
_atom_site_aniso_U_13
_atom_site_aniso_U_12
O1 0.0142(6) 0.0207(8) 0.0232(6) -0.0012(6) -0.0047(5) -0.0015(6)
O2 0.0239(7) 0.0244(9) 0.0258(7) -0.0073(6) 0.0008(5) -0.0001(6)
O3 0.0193(7) 0.0194(8) 0.0203(6) -0.0003(6) -0.0077(5) -0.0013(6)
O4 0.0433(10) 0.0282(11) 0.0578(11) 0.0108(9) -0.0320(9) -0.0138(8)
O5 0.0132(6) 0.0198(8) 0.0238(6) 0.0010(6) -0.0023(5) -0.0016(6)
O6 0.0138(6) 0.0313(9) 0.0321(7) -0.0010(7) -0.0005(5) -0.0035(6)
O7 0.0176(6) 0.0213(8) 0.0187(6) 0.0006(6) -0.0041(5) 0.0014(6)
O8 0.0187(6) 0.0219(8) 0.0258(7) -0.0027(6) -0.0016(5) 0.0005(6)
O9 0.0133(6) 0.0222(8) 0.0318(7) 0.0021(6) -0.0040(5) 0.0015(6)
C1 0.0188(9) 0.0289(13) 0.0257(10) -0.0018(9) 0.0012(7) -0.0052(8)
C2 0.0141(8) 0.0218(11) 0.0253(9) -0.0024(9) -0.0020(7) -0.0015(8)
C3 0.0122(8) 0.0206(11) 0.0254(9) -0.0012(8) -0.0032(7) -0.0023(8)
C4 0.0140(8) 0.0200(10) 0.0231(9) -0.0001(8) -0.0045(6) -0.0015(8)
C5 0.0153(8) 0.0181(10) 0.0185(8) 0.0003(8) -0.0034(6) 0.0001(8)
C6 0.0122(8) 0.0192(10) 0.0203(9) -0.0005(8) -0.0019(6) -0.0012(8)
C7 0.0120(8) 0.0161(10) 0.0206(9) -0.0007(7) -0.0042(6) -0.0005(7)
C8 0.0156(9) 0.0175(10) 0.0199(9) -0.0002(8) -0.0058(7) 0.0006(8)
C9 0.0169(9) 0.0212(11) 0.0198(9) -0.0030(8) -0.0040(7) 0.0016(8)
C10 0.0198(9) 0.0249(12) 0.0214(9) -0.0010(8) -0.0001(7) -0.0017(8)
C11 0.0139(8) 0.0194(11) 0.0225(9) -0.0032(8) -0.0042(7) -0.0014(7)
C12 0.0154(9) 0.0175(11) 0.0237(9) -0.0045(8) -0.0050(7) -0.0004(8)
C13 0.0175(9) 0.0231(12) 0.0332(11) -0.0016(9) -0.0038(8) 0.0012(8)
C14 0.0292(10) 0.0377(14) 0.0219(10) 0.0016(9) 0.0006(8) -0.0030(10)
C15 0.0223(9) 0.0291(13) 0.0251(9) -0.0056(9) -0.0049(8) -0.0065(9)
C1" 0.0207(9) 0.0183(10) 0.0224(9) -0.0047(8) -0.0016(7) -0.0053(9)
C2" 0.0369(12) 0.0223(12) 0.0208(9) -0.0022(9) -0.0001(8) -0.0007(9)
C3" 0.0458(14) 0.0328(14) 0.0289(11) 0.0018(10) 0.0097(10) -0.0057(11)
C4" 0.0359(13) 0.0466(17) 0.0457(14) 0.0033(13) 0.0119(10) -0.0090(12)
C5" 0.0468(14) 0.0329(15) 0.0248(10) 0.0032(10) -0.0089(9) -0.0033(11)
C1' 0.0194(9) 0.0243(12) 0.0253(9) -0.0010(9) -0.0063(7) -0.0003(8)
C2' 0.0226(10) 0.0302(13) 0.0227(9) -0.0010(9) -0.0045(8) 0.0043(9)
C3' 0.0214(9) 0.0361(14) 0.0221(9) -0.0042(9) -0.0061(7) 0.0064(10)
C4' 0.0224(10) 0.0391(15) 0.0399(12) -0.0059(11) -0.0100(9) -0.0006(10)
C5' 0.0465(14) 0.0331(15) 0.0463(14) 0.0093(12) -0.0223(11) -0.0005(12)

loop_
_atom_type_symbol
_atom_type_description
_atom_type_scat_dispersion_real
_atom_type_scat_dispersion_imag
_atom_type_scat_source
C C 0.0181 0.0091 'International Tables Vol C Tables 4.2.6.8 and 6.1.1.4'
H H 0.0000 0.0000 'International Tables Vol C Tables 4.2.6.8 and 6.1.1.4'
O O 0.0492 0.0322 'International Tables Vol C Tables 4.2.6.8 and 6.1.1.4'

loop_
_geom_angle_atom_site_label_1
_geom_angle_atom_site_label_2
_geom_angle_atom_site_label_3
_geom_angle
C9 O1 C2 111.85(16)
C9 O2 H2 109.5
C1' O3 C8 117.29(16)
C12 O5 C6 110.89(15)
C1" O7 C5 117.19(15)
C4 O9 H9 109.5
H1A C1 H1B 109.1
C2 C1 H1A 111.1
C2 C1 H1B 111.1
C2 C1 C10 103.23(16)
C10 C1 H1A 111.1
C10 C1 H1B 111.1
O1 C2 C1 104.15(15)
O1 C2 H2A 109.1
O1 C2 C3 112.86(15)
C1 C2 H2A 109.1
C1 C2 C3 112.35(18)
C3 C2 H2A 109.1
C2 C3 H3A 107.9
C2 C3 H3B 107.9
C2 C3 C4 117.41(19)
H3A C3 H3B 107.2
C4 C3 H3A 107.9
C4 C3 H3B 107.9
O9 C4 C3 111.72(16)
O9 C4 C5 106.68(16)
O9 C4 C15 109.81(16)
C3 C4 C5 112.00(15)
C15 C4 C3 108.42(17)
C15 C4 C5 108.14(16)
O7 C5 C4 106.62(14)
O7 C5 H5 108.8
O7 C5 C6 108.83(16)
C4 C5 H5 108.8
C6 C5 C4 114.96(16)
C6 C5 H5 108.8
O5 C6 C5 109.44(14)
O5 C6 H6 110.1
O5 C6 C7 105.18(14)
C5 C6 H6 110.1
C5 C6 C7 111.80(17)
C7 C6 H6 110.1
C6 C7 H7 110.0
C8 C7 C6 111.10(16)
C8 C7 H7 110.0
C11 C7 C6 101.84(14)
C11 C7 H7 110.0
C11 C7 C8 113.59(15)
O3 C8 C7 109.45(16)
O3 C8 H8 109.1
O3 C8 C9 107.36(15)
C7 C8 H8 109.1
C7 C8 C9 112.57(15)
C9 C8 H8 109.1
O1 C9 C8 105.43(14)
O1 C9 C10 106.37(16)
O2 C9 O1 110.07(17)
O2 C9 C8 109.71(16)
O2 C9 C10 109.70(16)
C10 C9 C8 115.37(17)
C1 C10 C9 102.44(17)
C1 C10 H10 108.3
C9 C10 H10 108.3
C14 C10 C1 113.58(17)
C14 C10 C9 115.46(19)
C14 C10 H10 108.3
C12 C11 C7 107.85(16)
C13 C11 C7 128.67(19)
C13 C11 C12 123.37(18)
O5 C12 C11 109.10(16)
O6 C12 O5 121.15(19)
O6 C12 C11 129.75(19)
C11 C13 H13A 120.0
C11 C13 H13B 120.0
H13A C13 H13B 120.0
C10 C14 H14A 109.5
C10 C14 H14B 109.5
C10 C14 H14C 109.5
H14A C14 H14B 109.5
H14A C14 H14C 109.5
H14B C14 H14C 109.5
C4 C15 H15A 109.5
C4 C15 H15B 109.5
C4 C15 H15C 109.5
H15A C15 H15B 109.5
H15A C15 H15C 109.5
H15B C15 H15C 109.5
O7 C1" C2" 110.68(18)
O8 C1" O7 124.00(18)
O8 C1" C2" 125.32(19)
C1" C2" C5" 116.58(19)
C3" C2" C1" 120.1(2)
C3" C2" C5" 123.3(2)
C2" C3" H3" 115.8
C2" C3" C4" 128.5(2)
C4" C3" H3" 115.8
C3" C4" H4"A 109.5
C3" C4" H4"B 109.5
C3" C4" H4"C 109.5
H4"A C4" H4"B 109.5
H4"A C4" H4"C 109.5
H4"B C4" H4"C 109.5
C2" C5" H5"A 109.5
C2" C5" H5"B 109.5
C2" C5" H5"C 109.5
H5"A C5" H5"B 109.5
H5"A C5" H5"C 109.5
H5"B C5" H5"C 109.5
O3 C1' C2' 111.28(19)
O4 C1' O3 123.06(19)
O4 C1' C2' 125.7(2)
C1' C2' C5' 117.5(2)
C3' C2' C1' 121.4(2)
C3' C2' C5' 121.1(2)
C2' C3' H3' 115.0
C2' C3' C4' 130.0(2)
C4' C3' H3' 115.0
C3' C4' H4'A 109.5
C3' C4' H4'B 109.5
C3' C4' H4'C 109.5
H4'A C4' H4'B 109.5
H4'A C4' H4'C 109.5
H4'B C4' H4'C 109.5
C2' C5' H5'A 109.5
C2' C5' H5'B 109.5
C2' C5' H5'C 109.5
H5'A C5' H5'B 109.5
H5'A C5' H5'C 109.5
H5'B C5' H5'C 109.5

loop_
_geom_bond_atom_site_label_1
_geom_bond_atom_site_label_2
_geom_bond_distance
O1 C2 1.442(2)
O1 C9 1.422(2)
O2 H2 0.8400
O2 C9 1.400(3)
O3 C8 1.448(2)
O3 C1' 1.351(3)
O4 C1' 1.204(3)
O5 C6 1.470(2)
O5 C12 1.356(2)
O6 C12 1.208(3)
O7 C5 1.446(2)
O7 C1" 1.346(2)
O8 C1" 1.211(3)
O9 H9 0.8400
O9 C4 1.424(3)
C1 H1A 0.9900
C1 H1B 0.9900
C1 C2 1.524(3)
C1 C10 1.533(3)
C2 H2A 1.0000
C2 C3 1.533(3)
C3 H3A 0.9900
C3 H3B 0.9900
C3 C4 1.556(3)
C4 C5 1.557(2)
C4 C15 1.531(3)
C5 H5 1.0000
C5 C6 1.540(3)
C6 H6 1.0000
C6 C7 1.548(3)
C7 H7 1.0000
C7 C8 1.532(3)
C7 C11 1.507(2)
C8 H8 1.0000
C8 C9 1.545(2)
C9 C10 1.538(3)
C10 H10 1.0000
C10 C14 1.529(3)
C11 C12 1.480(3)
C11 C13 1.318(3)
C13 H13A 0.9500
C13 H13B 0.9500
C14 H14A 0.9800
C14 H14B 0.9800
C14 H14C 0.9800
C15 H15A 0.9800
C15 H15B 0.9800
C15 H15C 0.9800
C1" C2" 1.492(3)
C2" C3" 1.341(3)
C2" C5" 1.505(3)
C3" H3" 0.9500
C3" C4" 1.500(4)
C4" H4"A 0.9800
C4" H4"B 0.9800
C4" H4"C 0.9800
C5" H5"A 0.9800
C5" H5"B 0.9800
C5" H5"C 0.9800
C1' C2' 1.493(3)
C2' C3' 1.332(3)
C2' C5' 1.498(4)
C3' H3' 0.9500
C3' C4' 1.493(4)
C4' H4'A 0.9800
C4' H4'B 0.9800
C4' H4'C 0.9800
C5' H5'A 0.9800
C5' H5'B 0.9800
C5' H5'C 0.9800

loop_
_geom_hbond_atom_site_label_D
_geom_hbond_atom_site_label_H
_geom_hbond_atom_site_label_A
_geom_hbond_distance_DH
_geom_hbond_distance_HA
_geom_hbond_distance_DA
_geom_hbond_angle_DHA
C4' H4'C O4 0.98 2.19 2.897(3) 128.1

loop_
_geom_torsion_atom_site_label_1
_geom_torsion_atom_site_label_2
_geom_torsion_atom_site_label_3
_geom_torsion_atom_site_label_4
_geom_torsion
O1 C2 C3 C4 53.0(2)
O1 C9 C10 C1 22.45(19)
O1 C9 C10 C14 146.41(17)
O2 C9 C10 C1 -96.58(18)
O2 C9 C10 C14 27.4(2)
O3 C8 C9 O1 168.24(16)
O3 C8 C9 O2 -73.3(2)
O3 C8 C9 C10 51.2(2)
O3 C1' C2' C3' -168.96(19)
O3 C1' C2' C5' 10.1(3)
O4 C1' C2' C3' 11.1(4)
O4 C1' C2' C5' -169.8(3)
O5 C6 C7 C8 -98.98(17)
O5 C6 C7 C11 22.30(19)
O7 C5 C6 O5 33.5(2)
O7 C5 C6 C7 149.64(15)
O7 C1" C2" C3" -143.4(2)
O7 C1" C2" C5" 37.4(3)
O8 C1" C2" C3" 36.9(4)
O8 C1" C2" C5" -142.3(2)
O9 C4 C5 O7 59.6(2)
O9 C4 C5 C6 -61.1(2)
C1 C2 C3 C4 170.40(16)
C2 O1 C9 O2 116.49(17)
C2 O1 C9 C8 -125.27(17)
C2 O1 C9 C10 -2.3(2)
C2 C1 C10 C9 -33.2(2)
C2 C1 C10 C14 -158.4(2)
C2 C3 C4 O9 23.3(2)
C2 C3 C4 C5 -96.3(2)
C2 C3 C4 C15 144.44(17)
C3 C4 C5 O7 -177.87(17)
C3 C4 C5 C6 61.4(2)
C4 C5 C6 O5 153.00(16)
C4 C5 C6 C7 -90.9(2)
C5 O7 C1" O8 0.0(3)
C5 O7 C1" C2" -179.79(17)
C5 C6 C7 C8 142.34(16)
C5 C6 C7 C11 -96.39(17)
C6 O5 C12 O6 -173.50(19)
C6 O5 C12 C11 7.5(2)
C6 C7 C8 O3 161.80(15)
C6 C7 C8 C9 -78.9(2)
C6 C7 C11 C12 -18.5(2)
C6 C7 C11 C13 157.7(2)
C7 C8 C9 O1 47.7(2)
C7 C8 C9 O2 166.23(17)
C7 C8 C9 C10 -69.3(2)
C7 C11 C12 O5 7.8(2)
C7 C11 C12 O6 -171.1(2)
C8 O3 C1' O4 -1.4(3)
C8 O3 C1' C2' 178.69(16)
C8 C7 C11 C12 101.05(19)
C8 C7 C11 C13 -82.8(3)
C8 C9 C10 C1 138.94(16)
C8 C9 C10 C14 -97.1(2)
C9 O1 C2 C1 -19.1(2)
C9 O1 C2 C3 103.01(19)
C10 C1 C2 O1 32.4(2)
C10 C1 C2 C3 -90.08(19)
C11 C7 C8 O3 47.7(2)
C11 C7 C8 C9 167.00(17)
C12 O5 C6 C5 100.95(18)
C12 O5 C6 C7 -19.3(2)
C13 C11 C12 O5 -168.6(2)
C13 C11 C12 O6 12.5(4)
C15 C4 C5 O7 -58.5(2)
C15 C4 C5 C6 -179.16(18)
C1" O7 C5 C4 146.98(17)
C1" O7 C5 C6 -88.5(2)
C1" C2" C3" C4" -0.1(4)
C5" C2" C3" C4" 179.0(3)
C1' O3 C8 C7 -123.46(18)
C1' O3 C8 C9 114.07(19)
C1' C2' C3' C4' 1.0(4)
C5' C2' C3' C4' -178.0(2)
